data_4074488
loop_
_publ_author_name
'Schulz, Stephan'
'Kuczkowski, Andreas'
'Schuchmann, Daniella'
'Fl\"orke, Ulrich'
'Nieger, Martin'

_publ_section_title
;
 Group 13&#x2212;Group 13 Donor&#x2212;Acceptor Complexes
;
_journal_issue 22
_journal_name_full Organometallics
_journal_page_first 5487
_journal_paper_doi 10.1021/om0606946
_journal_volume 25
_journal_year 2006
_chemical_formula_moiety 'C22 H42 Al Ga'
_chemical_formula_sum 'C22 H42 Al Ga'
_chemical_formula_weight 403.26
_chemical_name_systematic
; 
 ? 
;
_space_group_IT_number 14
_symmetry_cell_setting monoclinic
_symmetry_space_group_name_Hall '-P 2ybc'
_symmetry_space_group_name_H-M 'P 1 21/c 1'
_atom_sites_solution_hydrogens difmap
_atom_sites_solution_primary direct
_atom_sites_solution_secondary difmap
_audit_creation_method SHELXL-97
_cell_angle_alpha 90.00
_cell_angle_beta 91.545(11)
_cell_angle_gamma 90.00
_cell_formula_units_Z 4
_cell_length_a 14.240(6)
_cell_length_b 9.951(4)
_cell_length_c 16.567(7)
_cell_measurement_reflns_used 1343
_cell_measurement_temperature 120(2)
_cell_measurement_theta_max 23.17
_cell_measurement_theta_min 2.38
_cell_volume 2346.7(17)
_computing_cell_refinement 'SAINT (Bruker, 2002)'
_computing_data_collection 'SMART (Bruker, 2002)'
_computing_data_reduction 'SAINT (Bruker, 2002)'
_computing_molecular_graphics 'SHELXTL (Bruker, 2002)'
_computing_publication_material 'SHELXTL (Bruker, 2002)'
_computing_structure_refinement 'SHELXTL (Bruker, 2002)'
_computing_structure_solution 'SHELXTL (Bruker, 2002)'
_diffrn_ambient_temperature 120(2)
_diffrn_measured_fraction_theta_full 0.999
_diffrn_measured_fraction_theta_max 0.999
_diffrn_measurement_device_type 'CCD area detector'
_diffrn_measurement_method '\f and \w scans'
_diffrn_radiation_monochromator graphite
_diffrn_radiation_source 'sealed tube'
_diffrn_radiation_type MoK\a
_diffrn_radiation_wavelength 0.71073
_diffrn_reflns_av_R_equivalents 0.0805
_diffrn_reflns_av_sigmaI/netI 0.1164
_diffrn_reflns_limit_h_max 18
_diffrn_reflns_limit_h_min -8
_diffrn_reflns_limit_k_max 13
_diffrn_reflns_limit_k_min -13
_diffrn_reflns_limit_l_max 21
_diffrn_reflns_limit_l_min -21
_diffrn_reflns_number 16407
_diffrn_reflns_theta_full 28.08
_diffrn_reflns_theta_max 28.08
_diffrn_reflns_theta_min 1.43
_diffrn_standards_decay_% 0
_diffrn_standards_number 1355
_exptl_absorpt_coefficient_mu 1.212
_exptl_absorpt_correction_T_max 0.6978
_exptl_absorpt_correction_T_min 0.6056
_exptl_absorpt_correction_type multi-scan
_exptl_absorpt_process_details 'SADABS (Bruker, 2002)'
_exptl_crystal_colour colourless
_exptl_crystal_density_diffrn 1.141
_exptl_crystal_density_method 'not measured'
_exptl_crystal_description block
_exptl_crystal_F_000 872
_exptl_crystal_size_max 0.46
_exptl_crystal_size_mid 0.35
_exptl_crystal_size_min 0.32
_refine_diff_density_max 1.336
_refine_diff_density_min -0.932
_refine_diff_density_rms 0.157
_refine_ls_extinction_coef 0.0017(10)
_refine_ls_extinction_expression Fc^*^=kFc[1+0.001xFc^2^\l^3^/sin(2\q)]^-1/4^
_refine_ls_extinction_method SHELXL
_refine_ls_goodness_of_fit_ref 0.972
_refine_ls_hydrogen_treatment constr
_refine_ls_matrix_type full
_refine_ls_number_parameters 221
_refine_ls_number_reflns 5690
_refine_ls_number_restraints 0
_refine_ls_restrained_S_all 0.972
_refine_ls_R_factor_all 0.1932
_refine_ls_R_factor_gt 0.1074
_refine_ls_shift/su_max 0.000
_refine_ls_shift/su_mean 0.000
_refine_ls_structure_factor_coef Fsqd
_refine_ls_weighting_details 'calc w=1/[\s^2^(Fo^2^)+(0.1351P)^2^] where P=(Fo^2^+2Fc^2^)/3'
_refine_ls_weighting_scheme calc
_refine_ls_wR_factor_gt 0.2604
_refine_ls_wR_factor_ref 0.2959
_reflns_number_gt 2514
_reflns_number_total 5690
_reflns_threshold_expression >2sigma(I)
_cod_data_source_file om0606946si20060801_071658.cif
_cod_data_source_block 2
_cod_original_sg_symbol_H-M 'P 21/c'
_cod_database_code 4074488

loop_
_symmetry_equiv_pos_as_xyz
'x, y, z'
'-x, y+1/2, -z+1/2'
'-x, -y, -z'
'x, -y-1/2, z-1/2'

loop_
_atom_site_label
_atom_site_type_symbol
_atom_site_fract_x
_atom_site_fract_y
_atom_site_fract_z
_atom_site_U_iso_or_equiv
_atom_site_adp_type
_atom_site_occupancy
_atom_site_symmetry_multiplicity
_atom_site_calc_flag
_atom_site_refinement_flags
_atom_site_disorder_assembly
_atom_site_disorder_group
Ga1 Ga 0.25173(8) 0.33171(8) 0.57474(5) 0.0342(3) Uani 1 1 d . . .
Al1 Al 0.25375(17) 0.59269(19) 0.59958(12) 0.0217(5) Uani 1 1 d . A .
C1 C 0.3351(7) 0.1386(7) 0.5818(6) 0.039(2) Uani 1 1 d . . .
C2 C 0.2851(7) 0.1461(6) 0.5050(5) 0.0298(19) Uani 1 1 d . . .
C3 C 0.1894(7) 0.1457(7) 0.5170(6) 0.039(2) Uani 1 1 d . . .
C4 C 0.1775(8) 0.1371(6) 0.5982(7) 0.049(3) Uani 1 1 d . . .
C5 C 0.2690(7) 0.1311(7) 0.6384(5) 0.036(2) Uani 1 1 d . . .
C6 C 0.4396(7) 0.1295(10) 0.5903(9) 0.068(4) Uani 1 1 d . . .
H6A H 0.4599 0.1628 0.6436 0.103 Uiso 1 1 calc R . .
H6B H 0.4683 0.1840 0.5483 0.103 Uiso 1 1 calc R . .
H6C H 0.4591 0.0356 0.5845 0.103 Uiso 1 1 calc R . .
C7 C 0.3267(8) 0.1479(10) 0.4239(7) 0.061(3) Uani 1 1 d . . .
H7A H 0.3208 0.0586 0.3994 0.092 Uiso 1 1 calc R . .
H7B H 0.3933 0.1723 0.4291 0.092 Uiso 1 1 calc R . .
H7C H 0.2936 0.2139 0.3897 0.092 Uiso 1 1 calc R . .
C8 C 0.1096(8) 0.1434(10) 0.4563(8) 0.068(3) Uani 1 1 d . . .
H8A H 0.1288 0.1878 0.4066 0.102 Uiso 1 1 calc R . .
H8B H 0.0556 0.1907 0.4781 0.102 Uiso 1 1 calc R . .
H8C H 0.0922 0.0500 0.4444 0.102 Uiso 1 1 calc R . .
C9 C 0.0874(7) 0.1300(10) 0.6452(8) 0.060(3) Uani 1 1 d . . .
H9A H 0.0335 0.1237 0.6074 0.090 Uiso 1 1 calc R . .
H9B H 0.0816 0.2110 0.6783 0.090 Uiso 1 1 calc R . .
H9C H 0.0891 0.0505 0.6802 0.090 Uiso 1 1 calc R . .
C10 C 0.2903(9) 0.1168(10) 0.7270(5) 0.058(3) Uani 1 1 d . . .
H10A H 0.3021 0.0220 0.7398 0.087 Uiso 1 1 calc R . .
H10B H 0.2367 0.1489 0.7574 0.087 Uiso 1 1 calc R . .
H10C H 0.3461 0.1700 0.7417 0.087 Uiso 1 1 calc R . .
C11 C 0.2412(7) 0.6626(8) 0.4877(5) 0.037(2) Uani 1 1 d . . .
C121 C 0.1386(12) 0.6631(16) 0.4555(10) 0.068(5) Uiso 0.732(16) 1 d P A 1
H12A H 0.1362 0.6976 0.4000 0.102 Uiso 0.732(16) 1 calc PR A 1
H12B H 0.1006 0.7207 0.4898 0.102 Uiso 0.732(16) 1 calc PR A 1
H12C H 0.1137 0.5713 0.4561 0.102 Uiso 0.732(16) 1 calc PR A 1
C131 C 0.2974(10) 0.5861(14) 0.4261(7) 0.043(3) Uiso 0.732(16) 1 d P A 1
H13A H 0.2872 0.6265 0.3726 0.065 Uiso 0.732(16) 1 calc PR A 1
H13B H 0.2770 0.4920 0.4247 0.065 Uiso 0.732(16) 1 calc PR A 1
H13C H 0.3644 0.5903 0.4412 0.065 Uiso 0.732(16) 1 calc PR A 1
C141 C 0.2738(11) 0.8110(12) 0.4880(7) 0.045(4) Uiso 0.732(16) 1 d P A 1
H14A H 0.2684 0.8474 0.4331 0.067 Uiso 0.732(16) 1 calc PR A 1
H14B H 0.3394 0.8160 0.5072 0.067 Uiso 0.732(16) 1 calc PR A 1
H14C H 0.2343 0.8635 0.5238 0.067 Uiso 0.732(16) 1 calc PR A 1
C122 C 0.172(3) 0.574(4) 0.432(2) 0.048(10) Uiso 0.268(16) 1 d P A 2
H12D H 0.1687 0.6119 0.3774 0.072 Uiso 0.268(16) 1 calc PR A 2
H12E H 0.1093 0.5737 0.4548 0.072 Uiso 0.268(16) 1 calc PR A 2
H12F H 0.1959 0.4816 0.4296 0.072 Uiso 0.268(16) 1 calc PR A 2
C132 C 0.328(3) 0.660(4) 0.446(3) 0.060(11) Uiso 0.268(16) 1 d P A 2
H13D H 0.3174 0.6953 0.3912 0.091 Uiso 0.268(16) 1 calc PR A 2
H13E H 0.3506 0.5674 0.4431 0.091 Uiso 0.268(16) 1 calc PR A 2
H13F H 0.3741 0.7158 0.4749 0.091 Uiso 0.268(16) 1 calc PR A 2
C142 C 0.196(3) 0.803(3) 0.4912(19) 0.040(9) Uiso 0.268(16) 1 d P A 2
H14D H 0.1895 0.8392 0.4365 0.060 Uiso 0.268(16) 1 calc PR A 2
H14E H 0.2366 0.8622 0.5242 0.060 Uiso 0.268(16) 1 calc PR A 2
H14F H 0.1344 0.7958 0.5153 0.060 Uiso 0.268(16) 1 calc PR A 2
C21 C 0.3813(6) 0.6072(8) 0.6563(5) 0.037(2) Uani 1 1 d . . .
C22 C 0.4599(7) 0.5821(14) 0.5967(8) 0.080(4) Uani 1 1 d . A .
H22A H 0.5210 0.5895 0.6250 0.120 Uiso 1 1 calc R . .
H22B H 0.4560 0.6489 0.5533 0.120 Uiso 1 1 calc R . .
H22C H 0.4531 0.4918 0.5737 0.120 Uiso 1 1 calc R . .
C23 C 0.3981(9) 0.5119(14) 0.7256(8) 0.086(4) Uani 1 1 d . A .
H23A H 0.4611 0.5270 0.7491 0.129 Uiso 1 1 calc R . .
H23B H 0.3931 0.4192 0.7060 0.129 Uiso 1 1 calc R . .
H23C H 0.3512 0.5275 0.7667 0.129 Uiso 1 1 calc R . .
C24 C 0.3918(9) 0.7501(11) 0.6906(7) 0.070(3) Uani 1 1 d . A .
H24A H 0.4531 0.7589 0.7184 0.105 Uiso 1 1 calc R . .
H24B H 0.3419 0.7671 0.7288 0.105 Uiso 1 1 calc R . .
H24C H 0.3872 0.8154 0.6464 0.105 Uiso 1 1 calc R . .
C31 C 0.1417(7) 0.6098(9) 0.6665(5) 0.041(2) Uani 1 1 d . . .
C32 C 0.1607(9) 0.5418(15) 0.7507(8) 0.094(5) Uani 1 1 d . A .
H32A H 0.1050 0.5509 0.7837 0.141 Uiso 1 1 calc R . .
H32B H 0.2144 0.5856 0.7781 0.141 Uiso 1 1 calc R . .
H32C H 0.1747 0.4463 0.7430 0.141 Uiso 1 1 calc R . .
C33 C 0.0546(7) 0.5475(12) 0.6330(8) 0.071(4) Uani 1 1 d . A .
H33A H 0.0033 0.5618 0.6704 0.107 Uiso 1 1 calc R . .
H33B H 0.0646 0.4508 0.6258 0.107 Uiso 1 1 calc R . .
H33C H 0.0382 0.5886 0.5808 0.107 Uiso 1 1 calc R . .
C34 C 0.1216(8) 0.7576(10) 0.6833(7) 0.058(3) Uani 1 1 d . A .
H34A H 0.0659 0.7649 0.7164 0.088 Uiso 1 1 calc R . .
H34B H 0.1104 0.8050 0.6321 0.088 Uiso 1 1 calc R . .
H34C H 0.1757 0.7977 0.7121 0.088 Uiso 1 1 calc R . .

loop_
_atom_site_aniso_label
_atom_site_aniso_U_11
_atom_site_aniso_U_22
_atom_site_aniso_U_33
_atom_site_aniso_U_23
_atom_site_aniso_U_13
_atom_site_aniso_U_12
Ga1 0.0518(7) 0.0165(4) 0.0343(5) -0.0022(3) 0.0010(4) -0.0008(4)
Al1 0.0277(14) 0.0154(9) 0.0220(10) -0.0005(7) 0.0006(10) -0.0012(9)
C1 0.029(5) 0.019(4) 0.069(6) 0.003(3) 0.002(5) 0.004(3)
C2 0.045(6) 0.013(3) 0.032(4) 0.004(3) 0.013(4) -0.001(3)
C3 0.039(6) 0.020(4) 0.058(6) -0.007(3) -0.003(5) -0.002(4)
C4 0.051(7) 0.003(3) 0.096(8) -0.004(3) 0.036(6) -0.007(3)
C5 0.034(5) 0.017(3) 0.056(5) -0.004(3) 0.001(5) -0.003(3)
C6 0.032(6) 0.041(5) 0.132(11) -0.006(6) -0.015(7) -0.001(5)
C7 0.051(7) 0.047(6) 0.088(8) -0.001(5) 0.025(6) -0.003(5)
C8 0.040(7) 0.050(6) 0.113(10) -0.017(6) -0.015(7) 0.006(5)
C9 0.032(6) 0.044(5) 0.105(9) -0.004(5) 0.017(6) -0.009(5)
C10 0.088(10) 0.048(5) 0.038(5) 0.001(4) 0.005(6) 0.007(6)
C11 0.043(6) 0.031(4) 0.037(4) 0.005(3) -0.003(4) 0.000(4)
C21 0.023(5) 0.039(4) 0.048(5) 0.006(4) -0.010(4) -0.007(4)
C22 0.011(5) 0.100(9) 0.130(11) -0.027(8) 0.005(7) -0.010(6)
C23 0.053(8) 0.093(9) 0.109(10) 0.056(8) -0.035(8) -0.023(7)
C24 0.068(8) 0.051(6) 0.090(8) -0.036(6) -0.011(7) -0.012(6)
C31 0.032(6) 0.039(5) 0.051(5) -0.003(4) 0.010(5) 0.007(4)
C32 0.052(8) 0.136(13) 0.095(9) 0.042(9) 0.048(8) 0.042(9)
C33 0.021(6) 0.080(8) 0.115(10) -0.012(7) 0.027(7) 0.006(6)
C34 0.039(6) 0.052(6) 0.086(7) -0.020(5) 0.014(6) 0.003(5)

loop_
_atom_type_symbol
_atom_type_description
_atom_type_scat_dispersion_real
_atom_type_scat_dispersion_imag
_atom_type_scat_source
C C 0.0033 0.0016 'International Tables Vol C Tables 4.2.6.8 and 6.1.1.4'
H H 0.0000 0.0000 'International Tables Vol C Tables 4.2.6.8 and 6.1.1.4'
Al Al 0.0645 0.0514 'International Tables Vol C Tables 4.2.6.8 and 6.1.1.4'
Ga Ga 0.2307 1.6083 'International Tables Vol C Tables 4.2.6.8 and 6.1.1.4'

loop_
_geom_angle_atom_site_label_1
_geom_angle_atom_site_label_2
_geom_angle_atom_site_label_3
_geom_angle
C2 Ga1 C4 59.0(3)
C2 Ga1 C3 35.8(3)
C4 Ga1 C3 35.3(3)
C2 Ga1 C1 37.5(3)
C4 Ga1 C1 60.5(3)
C3 Ga1 C1 61.6(3)
C2 Ga1 C5 59.5(3)
C4 Ga1 C5 37.4(4)
C3 Ga1 C5 60.7(3)
C1 Ga1 C5 34.7(3)
C2 Ga1 Al1 153.49(19)
C4 Ga1 Al1 145.9(2)
C3 Ga1 Al1 151.6(2)
C1 Ga1 Al1 145.9(2)
C5 Ga1 Al1 142.7(2)
C31 Al1 C11 116.2(4)
C31 Al1 C21 117.4(4)
C11 Al1 C21 117.8(4)
C31 Al1 Ga1 99.6(3)
C11 Al1 Ga1 101.5(2)
C21 Al1 Ga1 98.6(3)
C5 C1 C2 106.1(8)
C5 C1 C6 130.1(10)
C2 C1 C6 123.6(9)
C5 C1 Ga1 73.0(5)
C2 C1 Ga1 70.4(4)
C6 C1 Ga1 125.3(6)
C3 C2 C1 109.7(8)
C3 C2 C7 123.4(9)
C1 C2 C7 126.8(9)
C3 C2 Ga1 72.8(4)
C1 C2 Ga1 72.2(4)
C7 C2 Ga1 123.7(5)
C4 C3 C2 107.0(9)
C4 C3 C8 123.3(10)
C2 C3 C8 129.5(9)
C4 C3 Ga1 72.0(5)
C2 C3 Ga1 71.4(4)
C8 C3 Ga1 125.5(6)
C3 C4 C5 108.7(8)
C3 C4 C9 129.6(11)
C5 C4 C9 121.6(10)
C3 C4 Ga1 72.7(5)
C5 C4 Ga1 72.1(5)
C9 C4 Ga1 122.5(5)
C1 C5 C4 108.4(8)
C1 C5 C10 124.0(9)
C4 C5 C10 127.6(9)
C1 C5 Ga1 72.4(5)
C4 C5 Ga1 70.4(4)
C10 C5 Ga1 123.8(6)
C132 C11 C131 35.8(18)
C132 C11 C142 114(2)
C131 C11 C142 135.1(14)
C132 C11 C121 131(2)
C131 C11 C121 106.3(9)
C142 C11 C121 67.6(15)
C132 C11 C141 75.9(19)
C131 C11 C141 108.5(9)
C142 C11 C141 42.2(14)
C121 C11 C141 106.3(9)
C132 C11 C122 104(2)
C131 C11 C122 70.3(15)
C142 C11 C122 106(2)
C121 C11 C122 40.4(14)
C141 C11 C122 135.2(15)
C132 C11 Al1 112.9(18)
C131 C11 Al1 114.6(7)
C142 C11 Al1 108.0(13)
C121 C11 Al1 112.6(8)
C141 C11 Al1 108.2(7)
C122 C11 Al1 112.6(14)
C23 C21 C22 106.5(10)
C23 C21 C24 106.8(9)
C22 C21 C24 108.8(8)
C23 C21 Al1 115.6(7)
C22 C21 Al1 110.5(7)
C24 C21 Al1 108.3(7)
C33 C31 C34 108.2(9)
C33 C31 C32 106.0(10)
C34 C31 C32 106.4(9)
C33 C31 Al1 115.8(7)
C34 C31 Al1 110.1(6)
C32 C31 Al1 109.9(7)

loop_
_geom_bond_atom_site_label_1
_geom_bond_atom_site_label_2
_geom_bond_distance
Ga1 C2 2.236(7)
Ga1 C4 2.245(7)
Ga1 C3 2.254(8)
Ga1 C1 2.260(8)
Ga1 C5 2.268(8)
Ga1 Al1 2.629(2)
Al1 C31 1.974(9)
Al1 C11 1.984(8)
Al1 C21 2.027(9)
C1 C5 1.348(12)
C1 C2 1.445(13)
C1 C6 1.494(13)
C2 C3 1.382(13)
C2 C7 1.482(13)
C3 C4 1.364(14)
C3 C8 1.498(15)
C4 C5 1.449(14)
C4 C9 1.519(13)
C5 C10 1.498(13)
C11 C132 1.43(4)
C11 C131 1.519(15)
C11 C142 1.53(3)
C11 C121 1.541(19)
C11 C141 1.547(14)
C11 C122 1.60(4)
C21 C23 1.502(13)
C21 C22 1.534(13)
C21 C24 1.537(12)
C31 C33 1.482(14)
C31 C34 1.525(12)
C31 C32 1.567(15)

loop_
_geom_torsion_atom_site_label_1
_geom_torsion_atom_site_label_2
_geom_torsion_atom_site_label_3
_geom_torsion_atom_site_label_4
_geom_torsion
C2 Ga1 Al1 C31 154.6(6)
C4 Ga1 Al1 C31 0.2(7)
C3 Ga1 Al1 C31 71.0(6)
C1 Ga1 Al1 C31 -127.5(5)
C5 Ga1 Al1 C31 -66.3(5)
C2 Ga1 Al1 C11 35.2(6)
C4 Ga1 Al1 C11 -119.2(6)
C3 Ga1 Al1 C11 -48.4(6)
C1 Ga1 Al1 C11 113.1(5)
C5 Ga1 Al1 C11 174.3(5)
C2 Ga1 Al1 C21 -85.5(6)
C4 Ga1 Al1 C21 120.1(6)
C3 Ga1 Al1 C21 -169.2(6)
C1 Ga1 Al1 C21 -7.7(5)
C5 Ga1 Al1 C21 53.5(5)
C2 Ga1 C1 C5 -114.7(7)
C4 Ga1 C1 C5 -38.2(5)
C3 Ga1 C1 C5 -78.8(6)
Al1 Ga1 C1 C5 111.1(5)
C4 Ga1 C1 C2 76.5(6)
C3 Ga1 C1 C2 36.0(5)
C5 Ga1 C1 C2 114.7(7)
Al1 Ga1 C1 C2 -134.2(4)
C2 Ga1 C1 C6 117.8(11)
C4 Ga1 C1 C6 -165.7(11)
C3 Ga1 C1 C6 153.8(11)
C5 Ga1 C1 C6 -127.5(12)
Al1 Ga1 C1 C6 -16.4(12)
C5 C1 C2 C3 1.2(8)
C6 C1 C2 C3 176.5(7)
Ga1 C1 C2 C3 -63.5(5)
C5 C1 C2 C7 -176.2(7)
C6 C1 C2 C7 -0.8(12)
Ga1 C1 C2 C7 119.1(7)
C5 C1 C2 Ga1 64.7(5)
C6 C1 C2 Ga1 -119.9(7)
C4 Ga1 C2 C3 37.4(6)
C1 Ga1 C2 C3 118.1(7)
C5 Ga1 C2 C3 81.2(6)
Al1 Ga1 C2 C3 -126.2(6)
C4 Ga1 C2 C1 -80.7(6)
C3 Ga1 C2 C1 -118.1(7)
C5 Ga1 C2 C1 -36.9(5)
Al1 Ga1 C2 C1 115.7(6)
C4 Ga1 C2 C7 156.5(10)
C3 Ga1 C2 C7 119.1(11)
C1 Ga1 C2 C7 -122.8(11)
C5 Ga1 C2 C7 -159.6(10)
Al1 Ga1 C2 C7 -7.1(12)
C1 C2 C3 C4 -0.5(8)
C7 C2 C3 C4 177.0(7)
Ga1 C2 C3 C4 -63.6(5)
C1 C2 C3 C8 -175.8(8)
C7 C2 C3 C8 1.7(12)
Ga1 C2 C3 C8 121.1(8)
C1 C2 C3 Ga1 63.1(5)
C7 C2 C3 Ga1 -119.4(7)
C2 Ga1 C3 C4 115.7(8)
C1 Ga1 C3 C4 78.1(6)
C5 Ga1 C3 C4 38.4(6)
Al1 Ga1 C3 C4 -113.6(7)
C4 Ga1 C3 C2 -115.7(8)
C1 Ga1 C3 C2 -37.6(5)
C5 Ga1 C3 C2 -77.3(5)
Al1 Ga1 C3 C2 130.7(5)
C2 Ga1 C3 C8 -125.7(11)
C4 Ga1 C3 C8 118.5(12)
C1 Ga1 C3 C8 -163.3(10)
C5 Ga1 C3 C8 156.9(11)
Al1 Ga1 C3 C8 5.0(13)
C2 C3 C4 C5 -0.3(8)
C8 C3 C4 C5 175.3(7)
Ga1 C3 C4 C5 -63.6(5)
C2 C3 C4 C9 -178.6(7)
C8 C3 C4 C9 -3.0(12)
Ga1 C3 C4 C9 118.2(8)
C2 C3 C4 Ga1 63.2(5)
C8 C3 C4 Ga1 -121.2(8)
C2 Ga1 C4 C3 -38.0(6)
C1 Ga1 C4 C3 -81.6(6)
C5 Ga1 C4 C3 -117.0(8)
Al1 Ga1 C4 C3 129.0(5)
C2 Ga1 C4 C5 79.0(5)
C3 Ga1 C4 C5 117.0(8)
C1 Ga1 C4 C5 35.4(5)
Al1 Ga1 C4 C5 -114.0(5)
C2 Ga1 C4 C9 -164.4(12)
C3 Ga1 C4 C9 -126.4(13)
C1 Ga1 C4 C9 152.0(12)
C5 Ga1 C4 C9 116.6(12)
Al1 Ga1 C4 C9 2.6(14)
C2 C1 C5 C4 -1.4(8)
C6 C1 C5 C4 -176.3(8)
Ga1 C1 C5 C4 61.6(5)
C2 C1 C5 C10 177.7(7)
C6 C1 C5 C10 2.8(13)
Ga1 C1 C5 C10 -119.3(8)
C2 C1 C5 Ga1 -63.0(5)
C6 C1 C5 Ga1 122.1(9)
C3 C4 C5 C1 1.1(8)
C9 C4 C5 C1 179.5(7)
Ga1 C4 C5 C1 -62.8(5)
C3 C4 C5 C10 -177.9(7)
C9 C4 C5 C10 0.5(12)
Ga1 C4 C5 C10 118.1(8)
C3 C4 C5 Ga1 63.9(5)
C9 C4 C5 Ga1 -117.7(7)
C2 Ga1 C5 C1 39.9(6)
C4 Ga1 C5 C1 117.6(8)
C3 Ga1 C5 C1 81.5(6)
Al1 Ga1 C5 C1 -120.2(5)
C2 Ga1 C5 C4 -77.7(6)
C3 Ga1 C5 C4 -36.2(5)
C1 Ga1 C5 C4 -117.6(8)
Al1 Ga1 C5 C4 122.2(5)
C2 Ga1 C5 C10 159.5(10)
C4 Ga1 C5 C10 -122.8(11)
C3 Ga1 C5 C10 -158.9(10)
C1 Ga1 C5 C10 119.6(11)
Al1 Ga1 C5 C10 -0.6(11)
C31 Al1 C11 C132 174(2)
C21 Al1 C11 C132 27(2)
Ga1 Al1 C11 C132 -79(2)
C31 Al1 C11 C131 -147.2(8)
C21 Al1 C11 C131 65.9(9)
Ga1 Al1 C11 C131 -40.3(8)
C31 Al1 C11 C142 47.2(17)
C21 Al1 C11 C142 -99.7(16)
Ga1 Al1 C11 C142 154.1(16)
C31 Al1 C11 C121 -25.4(9)
C21 Al1 C11 C121 -172.4(8)
Ga1 Al1 C11 C121 81.4(8)
C31 Al1 C11 C141 91.7(8)
C21 Al1 C11 C141 -55.2(8)
Ga1 Al1 C11 C141 -161.4(7)
C31 Al1 C11 C122 -69.4(17)
C21 Al1 C11 C122 143.7(16)
Ga1 Al1 C11 C122 37.5(17)
C31 Al1 C21 C23 55.1(10)
C11 Al1 C21 C23 -158.4(8)
Ga1 Al1 C21 C23 -50.5(9)
C31 Al1 C21 C22 176.1(7)
C11 Al1 C21 C22 -37.4(8)
Ga1 Al1 C21 C22 70.5(7)
C31 Al1 C21 C24 -64.7(7)
C11 Al1 C21 C24 81.8(7)
Ga1 Al1 C21 C24 -170.3(6)
C11 Al1 C31 C33 56.3(9)
C21 Al1 C31 C33 -156.7(8)
Ga1 Al1 C31 C33 -51.7(8)
C11 Al1 C31 C34 -66.8(8)
C21 Al1 C31 C34 80.2(8)
Ga1 Al1 C31 C34 -174.8(6)
C11 Al1 C31 C32 176.3(8)
C21 Al1 C31 C32 -36.7(9)
Ga1 Al1 C31 C32 68.3(8)
